data_4315198
loop_
_publ_author_name
'Ching-Feng Fu'
'Chun-Chin Lee'
'Yi-Hung Liu'
'Shie-Ming Peng'
'Stefan Warsink'
'Cornelis J. Elsevier'
'Jwu-Ting Chen'
'Shiuh-Tzung Liu'

_publ_section_title
;
 Biscarbene Palladium(II) Complexes. Reactivity of Saturated Versus
 Unsaturated N-Heterocyclic Carbenes
;
_journal_name_full 'Inorganic Chemistry'
_journal_page_first 3011
_journal_page_last 3018
_journal_paper_doi 10.1021/ic9025188
_journal_volume 49
_journal_year 2010
_chemical_formula_sum 'C14 H24 Cl2 N4 Pd'
_chemical_formula_weight 425.67
_chemical_name_systematic
; 
 ? 
;
_space_group_IT_number 15
_symmetry_cell_setting monoclinic
_symmetry_space_group_name_Hall '-C 2yc'
_symmetry_space_group_name_H-M 'C 1 2/c 1'
_atom_sites_solution_hydrogens geom
_atom_sites_solution_primary direct
_atom_sites_solution_secondary difmap
_audit_creation_method SHELXL-97
_cell_angle_alpha 90.00
_cell_angle_beta 91.205(2)
_cell_angle_gamma 90.00
_cell_formula_units_Z 4
_cell_length_a 10.1228(2)
_cell_length_b 11.1158(2)
_cell_length_c 15.4894(3)
_cell_measurement_reflns_used 9149
_cell_measurement_temperature 120(2)
_cell_measurement_theta_max 30.0660
_cell_measurement_theta_min 2.9953
_cell_volume 1742.53(6)
_computing_cell_refinement
; 
CrysAlisPro, Oxford Diffraction Ltd., 
Version 1.171.33.34d (release 27-02-2009 CrysAlis171 .NET) 
(compiled Feb 27 2009,15:38:38) 
Empirical absorption correction using spherical harmonics, 
 implemented in SCALE3 ABSPACK scaling algorithm. 
;
_computing_data_collection
; 
CrysAlisPro, Oxford Diffraction Ltd., 
Version 1.171.33.34d (release 27-02-2009 CrysAlis171 .NET) 
(compiled Feb 27 2009,15:38:38) 
Empirical absorption correction using spherical harmonics, 
 implemented in SCALE3 ABSPACK scaling algorithm. 
;
_computing_data_reduction
; 
CrysAlisPro, Oxford Diffraction Ltd., 
Version 1.171.33.34d (release 27-02-2009 CrysAlis171 .NET) 
(compiled Feb 27 2009,15:38:38) 
Empirical absorption correction using spherical harmonics, 
 implemented in SCALE3 ABSPACK scaling algorithm. 
;
_computing_molecular_graphics SHELXTL
_computing_publication_material SHELXTL
_computing_structure_refinement 'SHELXL-97 (Sheldrick, 1997)'
_computing_structure_solution 'SHELXS-97 (Sheldrick, 1990)'
_diffrn_ambient_temperature 120(2)
_diffrn_measured_fraction_theta_full 0.999
_diffrn_measured_fraction_theta_max 0.999
_diffrn_measurement_device_type 'Oxford Diffraction Gemini A'
_diffrn_measurement_method CCD
_diffrn_radiation_monochromator graphite
_diffrn_radiation_source 'fine-focus sealed tube'
_diffrn_radiation_type MoK\a
_diffrn_radiation_wavelength 0.71073
_diffrn_reflns_av_R_equivalents 0.0355
_diffrn_reflns_av_sigmaI/netI 0.0226
_diffrn_reflns_limit_h_max 13
_diffrn_reflns_limit_h_min -12
_diffrn_reflns_limit_k_max 14
_diffrn_reflns_limit_k_min -14
_diffrn_reflns_limit_l_max 19
_diffrn_reflns_limit_l_min -20
_diffrn_reflns_number 11807
_diffrn_reflns_theta_full 27.49
_diffrn_reflns_theta_max 27.49
_diffrn_reflns_theta_min 3.00
_exptl_absorpt_coefficient_mu 1.371
_exptl_absorpt_correction_T_max 1.00000
_exptl_absorpt_correction_T_min 0.73563
_exptl_absorpt_correction_type multi-scan
_exptl_absorpt_process_details
; 
CrysAlisPro, Oxford Diffraction Ltd., 
Version 1.171.33.34d (release 27-02-2009 CrysAlis171 .NET) 
(compiled Feb 27 2009,15:38:38) 
Empirical absorption correction using spherical harmonics, 
 implemented in SCALE3 ABSPACK scaling algorithm. 
;
_exptl_crystal_density_diffrn 1.623
_exptl_crystal_density_method 'not measured'
_exptl_crystal_F_000 864
_exptl_crystal_size_max 0.20
_exptl_crystal_size_mid 0.15
_exptl_crystal_size_min 0.10
_refine_diff_density_max 0.898
_refine_diff_density_min -0.524
_refine_diff_density_rms 0.093
_refine_ls_extinction_method none
_refine_ls_goodness_of_fit_ref 0.807
_refine_ls_hydrogen_treatment constr
_refine_ls_matrix_type full
_refine_ls_number_parameters 96
_refine_ls_number_reflns 2003
_refine_ls_number_restraints 0
_refine_ls_restrained_S_all 0.807
_refine_ls_R_factor_all 0.0309
_refine_ls_R_factor_gt 0.0266
_refine_ls_shift/su_max 0.061
_refine_ls_shift/su_mean 0.013
_refine_ls_structure_factor_coef Fsqd
_refine_ls_weighting_details 'calc w=1/[\s^2^(Fo^2^)+(0.1000P)^2^+0.0000P] where P=(Fo^2^+2Fc^2^)/3'
_refine_ls_weighting_scheme calc
_refine_ls_wR_factor_gt 0.0914
_refine_ls_wR_factor_ref 0.0945
_reflns_number_gt 1832
_reflns_number_total 2003
_reflns_threshold_expression >2sigma(I)
_cod_data_source_file ic9025188_si_002_4.cif
_cod_data_source_block cis-7-ic13859
_cod_depositor_comments
;
The following automatic conversions were performed:

'_symmetry_cell_setting' value 'Monoclinic' changed to 'monoclinic'
according to the built-in table from CIF Core dictionary named
'cif_core.dic' version 2.4.1 from 2010-06-29.

Automatic conversion script
Id: cif_fix_values 1646 2011-03-28 12:23:43Z adriana 
;
_cod_database_code 4315198

loop_
_symmetry_equiv_pos_as_xyz
'x, y, z'
'-x, y, -z+1/2'
'x+1/2, y+1/2, z'
'-x+1/2, y+1/2, -z+1/2'
'-x, -y, -z'
'x, -y, z-1/2'
'-x+1/2, -y+1/2, -z'
'x+1/2, -y+1/2, z-1/2'

loop_
_atom_site_label
_atom_site_type_symbol
_atom_site_fract_x
_atom_site_fract_y
_atom_site_fract_z
_atom_site_U_iso_or_equiv
_atom_site_adp_type
_atom_site_occupancy
_atom_site_symmetry_multiplicity
_atom_site_calc_flag
_atom_site_refinement_flags
_atom_site_disorder_assembly
_atom_site_disorder_group
Pd1 Pd 0.0000 0.94316(2) 0.2500 0.01630(13) Uani 1 2 d S . .
Cl1 Cl 0.07153(6) 0.79560(5) 0.14951(4) 0.02008(16) Uani 1 1 d . . .
N1 N 0.2015(2) 1.1003(2) 0.17090(14) 0.0211(5) Uani 1 1 d . . .
N2 N 0.0080(2) 1.1461(2) 0.12086(14) 0.0207(5) Uani 1 1 d . . .
C1 C 0.0729(3) 1.0709(2) 0.17504(18) 0.0184(5) Uani 1 1 d . . .
C2 C 0.2198(3) 1.1966(2) 0.11464(19) 0.0269(6) Uani 1 1 d . . .
H2A H 0.3007 1.2356 0.1020 0.032 Uiso 1 1 calc R . .
C3 C 0.0961(3) 1.2234(3) 0.08118(19) 0.0266(6) Uani 1 1 d . . .
H3A H 0.0751 1.2831 0.0392 0.032 Uiso 1 1 calc R . .
C4 C 0.3117(3) 1.0364(3) 0.2134(2) 0.0244(6) Uani 1 1 d . . .
H4A H 0.2765 0.9756 0.2535 0.029 Uiso 1 1 calc R . .
H4B H 0.3657 1.0942 0.2476 0.029 Uiso 1 1 calc R . .
C5 C 0.3976(3) 0.9751(3) 0.1478(2) 0.0341(7) Uani 1 1 d . . .
H5A H 0.4707 0.9336 0.1778 0.051 Uiso 1 1 calc R . .
H5B H 0.4331 1.0354 0.1084 0.051 Uiso 1 1 calc R . .
H5C H 0.3447 0.9166 0.1148 0.051 Uiso 1 1 calc R . .
C6 C -0.1351(3) 1.1456(3) 0.10208(18) 0.0247(6) Uani 1 1 d . . .
H6A H -0.1579 1.2167 0.0663 0.030 Uiso 1 1 calc R . .
H6B H -0.1827 1.1527 0.1570 0.030 Uiso 1 1 calc R . .
C7 C -0.1810(3) 1.0345(3) 0.0559(2) 0.0311(7) Uani 1 1 d . . .
H7A H -0.2767 1.0390 0.0454 0.047 Uiso 1 1 calc R . .
H7B H -0.1603 0.9637 0.0914 0.047 Uiso 1 1 calc R . .
H7C H -0.1362 1.0280 0.0007 0.047 Uiso 1 1 calc R . .

loop_
_atom_site_aniso_label
_atom_site_aniso_U_11
_atom_site_aniso_U_22
_atom_site_aniso_U_33
_atom_site_aniso_U_23
_atom_site_aniso_U_13
_atom_site_aniso_U_12
Pd1 0.01424(18) 0.01359(18) 0.02096(18) 0.000 -0.00201(11) 0.000
Cl1 0.0196(3) 0.0145(3) 0.0262(3) -0.0028(2) 0.0003(2) 0.0025(2)
N1 0.0157(11) 0.0218(11) 0.0258(11) -0.0023(9) 0.0030(8) -0.0007(9)
N2 0.0204(11) 0.0161(11) 0.0256(11) 0.0018(8) 0.0015(9) 0.0023(9)
C1 0.0165(13) 0.0170(12) 0.0218(12) -0.0062(9) 0.0006(10) 0.0002(9)
C2 0.0271(14) 0.0214(14) 0.0324(14) -0.0007(11) 0.0085(12) -0.0059(11)
C3 0.0315(16) 0.0196(13) 0.0290(14) 0.0044(11) 0.0125(12) 0.0016(11)
C4 0.0168(13) 0.0266(14) 0.0298(14) -0.0040(11) -0.0029(11) 0.0008(11)
C5 0.0243(16) 0.0375(17) 0.0403(18) -0.0120(14) -0.0036(13) 0.0083(13)
C6 0.0188(13) 0.0270(14) 0.0283(13) 0.0050(11) -0.0014(10) 0.0058(11)
C7 0.0231(15) 0.0343(16) 0.0356(17) 0.0010(13) -0.0069(12) 0.0014(12)

loop_
_atom_type_symbol
_atom_type_description
_atom_type_scat_dispersion_real
_atom_type_scat_dispersion_imag
_atom_type_scat_source
C C 0.0033 0.0016 'International Tables Vol C Tables 4.2.6.8 and 6.1.1.4'
H H 0.0000 0.0000 'International Tables Vol C Tables 4.2.6.8 and 6.1.1.4'
N N 0.0061 0.0033 'International Tables Vol C Tables 4.2.6.8 and 6.1.1.4'
Cl Cl 0.1484 0.1585 'International Tables Vol C Tables 4.2.6.8 and 6.1.1.4'
Pd Pd -0.9988 1.0072 'International Tables Vol C Tables 4.2.6.8 and 6.1.1.4'

loop_
_geom_angle_atom_site_label_1
_geom_angle_atom_site_label_2
_geom_angle_atom_site_label_3
_geom_angle
_geom_angle_site_symmetry_1
_geom_angle_site_symmetry_3
_geom_angle_publ_flag
C1 Pd1 C1 88.71(14) 2 . ?
C1 Pd1 Cl1 174.33(8) 2 . ?
C1 Pd1 Cl1 89.35(7) . . ?
C1 Pd1 Cl1 89.35(8) 2 2 ?
C1 Pd1 Cl1 174.33(8) . 2 ?
Cl1 Pd1 Cl1 93.07(3) . 2 ?
C1 N1 C2 110.9(2) . . ?
C1 N1 C4 126.1(2) . . ?
C2 N1 C4 122.8(2) . . ?
C1 N2 C3 110.5(2) . . ?
C1 N2 C6 125.9(2) . . ?
C3 N2 C6 123.6(2) . . ?
N2 C1 N1 106.2(2) . . ?
N2 C1 Pd1 128.8(2) . . ?
N1 C1 Pd1 125.0(2) . . ?
C3 C2 N1 105.6(2) . . ?
C2 C3 N2 106.7(2) . . ?
N1 C4 C5 111.1(2) . . ?
N2 C6 C7 113.1(2) . . ?

loop_
_geom_bond_atom_site_label_1
_geom_bond_atom_site_label_2
_geom_bond_distance
_geom_bond_site_symmetry_2
_geom_bond_publ_flag
Pd1 C1 1.986(3) 2 ?
Pd1 C1 1.986(3) . ?
Pd1 Cl1 2.3843(6) . ?
Pd1 Cl1 2.3843(6) 2 ?
N1 C1 1.345(4) . ?
N1 C2 1.396(4) . ?
N1 C4 1.466(4) . ?
N2 C1 1.346(4) . ?
N2 C3 1.391(4) . ?
N2 C6 1.471(3) . ?
C2 C3 1.378(4) . ?
C4 C5 1.513(4) . ?
C6 C7 1.496(4) . ?
